data_7112961
loop_
_publ_author_name
'Chen, Jing'
'Neels, Antonia'
'Fromm, Katharina M.'

_publ_section_title
;
 Excimer formation in crystalline and nanostructured coordination
 polymers.
;
_journal_issue 43
_journal_name_full 'Chemical communications (Cambridge, England)'
_journal_page_first 8282
_journal_page_last 8284
_journal_paper_doi 10.1039/c0cc03011b
_journal_volume 46
_journal_year 2010
_chemical_formula_sum 'C28 H20 N2 O4'
_chemical_formula_weight 448.46
_chemical_name_common L1
_chemical_name_systematic
;
?
;
_space_group_IT_number 14
_symmetry_cell_setting monoclinic
_symmetry_space_group_name_Hall '-P 2ybc'
_symmetry_space_group_name_H-M 'P 1 21/c 1'
_atom_sites_solution_hydrogens geom
_atom_sites_solution_primary direct
_atom_sites_solution_secondary difmap
_audit_creation_method SHELXL-97
_cell_angle_alpha 90.00
_cell_angle_beta 93.77(3)
_cell_angle_gamma 90.00
_cell_formula_units_Z 2
_cell_length_a 4.0224(8)
_cell_length_b 19.576(4)
_cell_length_c 13.525(3)
_cell_measurement_reflns_used 6372
_cell_measurement_temperature 173(2)
_cell_measurement_theta_max 26.02
_cell_measurement_theta_min 1.83
_cell_volume 1062.7(4)
_computing_cell_refinement Xred
_computing_data_collection Stoe
_computing_data_reduction Xred
_computing_molecular_graphics Diamond
_computing_publication_material Word
_computing_structure_refinement 'SHELXL-97 (Sheldrick, 1997)'
_computing_structure_solution 'SHELXS-97 (Sheldrick, 1990)'
_diffrn_ambient_temperature 173(2)
_diffrn_measured_fraction_theta_full 0.998
_diffrn_measured_fraction_theta_max 0.998
_diffrn_measurement_device_type 'Stoe IPDS'
_diffrn_measurement_method 'Omega Scan'
_diffrn_radiation_monochromator graphite
_diffrn_radiation_source 'fine-focus sealed tube'
_diffrn_radiation_type MoK\a
_diffrn_radiation_wavelength 0.71073
_diffrn_reflns_av_R_equivalents 0.1590
_diffrn_reflns_av_sigmaI/netI 0.0871
_diffrn_reflns_limit_h_max 4
_diffrn_reflns_limit_h_min -4
_diffrn_reflns_limit_k_max 23
_diffrn_reflns_limit_k_min -23
_diffrn_reflns_limit_l_max 16
_diffrn_reflns_limit_l_min -16
_diffrn_reflns_number 9269
_diffrn_reflns_theta_full 25.61
_diffrn_reflns_theta_max 25.61
_diffrn_reflns_theta_min 1.83
_exptl_absorpt_coefficient_mu 0.095
_exptl_absorpt_correction_type none
_exptl_crystal_colour yellow
_exptl_crystal_density_diffrn 1.402
_exptl_crystal_density_method 'not measured'
_exptl_crystal_description needle
_exptl_crystal_F_000 468
_exptl_crystal_size_max 0.50
_exptl_crystal_size_mid 0.10
_exptl_crystal_size_min 0.05
_refine_diff_density_max 1.421
_refine_diff_density_min -0.511
_refine_diff_density_rms 0.175
_refine_ls_extinction_method none
_refine_ls_goodness_of_fit_ref 1.401
_refine_ls_hydrogen_treatment constr
_refine_ls_matrix_type full
_refine_ls_number_parameters 154
_refine_ls_number_reflns 1926
_refine_ls_number_restraints 0
_refine_ls_restrained_S_all 1.401
_refine_ls_R_factor_all 0.2098
_refine_ls_R_factor_gt 0.1732
_refine_ls_shift/su_max 0.000
_refine_ls_shift/su_mean 0.000
_refine_ls_structure_factor_coef Fsqd
_refine_ls_weighting_details 'calc w=1/[\s^2^(Fo^2^)+(0.2000P)^2^+0.0000P] where P=(Fo^2^+2Fc^2^)/3'
_refine_ls_weighting_scheme calc
_refine_ls_wR_factor_gt 0.3722
_refine_ls_wR_factor_ref 0.3933
_reflns_number_gt 1314
_reflns_number_total 1926
_reflns_threshold_expression >2sigma(I)
_cod_data_source_file c0cc03011b.txt
_cod_data_source_block c:\L11
_cod_depositor_comments
;
The following automatic conversions were performed:

'_refine_ls_hydrogen_treatment' value 'Constr' changed to 'constr'
according to
/usr/data/users/saulius/automatic-downloads/retrospective/RSC/lib/dictionaries/cif_core.dic
dictionary named 'cif_core.dic' version 2.4.2 from 2011-04-26.

Automatic conversion script
Id: cif_fix_values 2281 2013-09-26 08:29:07Z andrius 
;
_cod_original_sg_symbol_H-M P2(1)/c
_cod_database_code 7112961

loop_
_symmetry_equiv_pos_as_xyz
'x, y, z'
'-x, y+1/2, -z+1/2'
'-x, -y, -z'
'x, -y-1/2, z-1/2'

loop_
_atom_site_label
_atom_site_type_symbol
_atom_site_fract_x
_atom_site_fract_y
_atom_site_fract_z
_atom_site_U_iso_or_equiv
_atom_site_adp_type
_atom_site_occupancy
_atom_site_symmetry_multiplicity
_atom_site_calc_flag
_atom_site_refinement_flags
O1 O 0.7614(19) 0.7536(3) 0.1687(5) 0.0422(19) Uani 1 1 d .
O2 O 0.5245(14) 0.6816(3) 0.0572(4) 0.0272(16) Uani 1 1 d .
N1 N 0.114(2) 0.9049(4) -0.0775(7) 0.048(2) Uani 1 1 d .
C1 C 0.252(3) 0.9153(5) 0.0156(8) 0.042(3) Uani 1 1 d .
H1 H 0.2438 0.9599 0.0430 0.051 Uiso 1 1 calc R
C2 C 0.403(2) 0.8643(4) 0.0718(7) 0.034(2) Uani 1 1 d .
H2 H 0.4952 0.8740 0.1366 0.041 Uiso 1 1 calc R
C3 C 0.421(2) 0.7986(4) 0.0342(7) 0.031(2) Uani 1 1 d .
C4 C 0.281(2) 0.7876(5) -0.0610(7) 0.038(2) Uani 1 1 d .
H4 H 0.2859 0.7434 -0.0900 0.045 Uiso 1 1 calc R
C5 C 0.133(3) 0.8421(6) -0.1136(8) 0.047(3) Uani 1 1 d .
H5 H 0.0417 0.8339 -0.1790 0.056 Uiso 1 1 calc R
C6 C 0.585(2) 0.7436(4) 0.0948(7) 0.032(2) Uani 1 1 d .
C7 C 0.709(2) 0.6255(4) 0.1031(6) 0.029(2) Uani 1 1 d .
H7A H 0.6672 0.6228 0.1743 0.034 Uiso 1 1 calc R
H7B H 0.9507 0.6322 0.0972 0.034 Uiso 1 1 calc R
C8 C 0.594(2) 0.5607(4) 0.0508(6) 0.0266(19) Uani 1 1 d .
C9 C 0.680(2) 0.5507(4) -0.0476(6) 0.028(2) Uani 1 1 d .
C10 C 0.856(2) 0.6021(4) -0.0997(6) 0.030(2) Uani 1 1 d .
H10 H 0.9203 0.6434 -0.0669 0.036 Uiso 1 1 calc R
C11 C 0.930(2) 0.5924(5) -0.1952(7) 0.034(2) Uani 1 1 d .
H11 H 1.0441 0.6273 -0.2284 0.041 Uiso 1 1 calc R
C12 C 0.841(2) 0.5314(5) -0.2457(7) 0.033(2) Uani 1 1 d .
H12 H 0.9003 0.5246 -0.3118 0.040 Uiso 1 1 calc R
C13 C 0.670(2) 0.4821(4) -0.1994(7) 0.031(2) Uani 1 1 d .
H13 H 0.6081 0.4416 -0.2347 0.038 Uiso 1 1 calc R
C14 C 0.580(2) 0.4891(4) -0.0998(6) 0.0274(19) Uani 1 1 d .

loop_
_atom_site_aniso_label
_atom_site_aniso_U_11
_atom_site_aniso_U_22
_atom_site_aniso_U_33
_atom_site_aniso_U_23
_atom_site_aniso_U_13
_atom_site_aniso_U_12
O1 0.068(5) 0.024(3) 0.032(4) -0.004(3) -0.014(3) -0.003(3)
O2 0.035(3) 0.014(3) 0.032(3) -0.005(2) -0.010(3) 0.001(2)
N1 0.055(6) 0.036(5) 0.054(6) 0.017(4) 0.004(4) 0.012(4)
C1 0.059(6) 0.022(5) 0.048(6) 0.005(4) 0.023(5) 0.000(4)
C2 0.047(5) 0.025(4) 0.030(5) 0.005(4) 0.009(4) 0.006(4)
C3 0.034(4) 0.029(5) 0.030(5) 0.002(4) 0.002(4) 0.001(4)
C4 0.046(5) 0.030(5) 0.037(5) 0.008(4) -0.004(4) -0.009(4)
C5 0.053(6) 0.045(6) 0.041(6) 0.019(4) -0.001(5) 0.000(5)
C6 0.039(5) 0.029(5) 0.028(4) -0.006(4) 0.003(4) -0.006(4)
C7 0.037(5) 0.021(4) 0.026(4) 0.000(3) -0.008(4) 0.006(3)
C8 0.033(4) 0.018(4) 0.027(4) 0.001(3) -0.009(4) 0.004(3)
C9 0.034(4) 0.020(4) 0.030(5) 0.004(3) 0.002(4) 0.004(3)
C10 0.036(5) 0.023(4) 0.031(4) -0.005(3) 0.002(4) -0.006(3)
C11 0.039(5) 0.031(5) 0.034(5) 0.007(4) 0.005(4) 0.000(4)
C12 0.039(5) 0.037(5) 0.023(5) 0.002(4) -0.001(4) 0.003(4)
C13 0.038(5) 0.024(4) 0.031(5) -0.006(4) -0.005(4) -0.003(4)
C14 0.032(4) 0.023(4) 0.027(4) 0.003(3) 0.002(3) 0.006(3)

loop_
_atom_type_symbol
_atom_type_description
_atom_type_scat_dispersion_real
_atom_type_scat_dispersion_imag
_atom_type_scat_source
C C 0.0033 0.0016 'International Tables Vol C Tables 4.2.6.8 and 6.1.1.4'
H H 0.0000 0.0000 'International Tables Vol C Tables 4.2.6.8 and 6.1.1.4'
N N 0.0061 0.0033 'International Tables Vol C Tables 4.2.6.8 and 6.1.1.4'
O O 0.0106 0.0060 'International Tables Vol C Tables 4.2.6.8 and 6.1.1.4'

loop_
_geom_angle_atom_site_label_1
_geom_angle_atom_site_label_2
_geom_angle_atom_site_label_3
_geom_angle
_geom_angle_site_symmetry_1
C6 O2 C7 117.0(7) .
C5 N1 C1 116.7(8) .
N1 C1 C2 123.0(9) .
N1 C1 H1 118.5 .
C2 C1 H1 118.5 .
C1 C2 C3 120.3(9) .
C1 C2 H2 119.9 .
C3 C2 H2 119.9 .
C2 C3 C4 117.1(8) .
C2 C3 C6 120.2(8) .
C4 C3 C6 122.7(8) .
C3 C4 C5 119.2(9) .
C3 C4 H4 120.4 .
C5 C4 H4 120.4 .
N1 C5 C4 123.7(10) .
N1 C5 H5 118.1 .
C4 C5 H5 118.1 .
O1 C6 O2 123.2(8) .
O1 C6 C3 124.0(8) .
O2 C6 C3 112.8(7) .
O2 C7 C8 107.8(6) .
O2 C7 H7A 110.2 .
C8 C7 H7A 110.2 .
O2 C7 H7B 110.2 .
C8 C7 H7B 110.2 .
H7A C7 H7B 108.5 .
C14 C8 C9 121.0(7) 3_665
C14 C8 C7 120.8(8) 3_665
C9 C8 C7 118.2(8) .
C8 C9 C10 121.6(8) .
C8 C9 C14 119.9(8) .
C10 C9 C14 118.4(8) .
C11 C10 C9 121.0(8) .
C11 C10 H10 119.5 .
C9 C10 H10 119.5 .
C10 C11 C12 120.9(8) .
C10 C11 H11 119.6 .
C12 C11 H11 119.6 .
C13 C12 C11 119.8(9) .
C13 C12 H12 120.1 .
C11 C12 H12 120.1 .
C12 C13 C14 122.4(8) .
C12 C13 H13 118.8 .
C14 C13 H13 118.8 .
C8 C14 C13 123.4(8) 3_665
C8 C14 C9 119.1(8) 3_665
C13 C14 C9 117.6(8) .

loop_
_geom_bond_atom_site_label_1
_geom_bond_atom_site_label_2
_geom_bond_distance
_geom_bond_site_symmetry_2
O1 C6 1.204(11) .
O2 C6 1.333(10) .
O2 C7 1.442(9) .
N1 C5 1.327(14) .
N1 C1 1.358(15) .
C1 C2 1.372(14) .
C1 H1 0.9500 .
C2 C3 1.386(12) .
C2 H2 0.9500 .
C3 C4 1.388(13) .
C3 C6 1.481(13) .
C4 C5 1.394(14) .
C4 H4 0.9500 .
C5 H5 0.9500 .
C7 C8 1.511(11) .
C7 H7A 0.9900 .
C7 H7B 0.9900 .
C8 C14 1.393(12) 3_665
C8 C9 1.412(12) .
C9 C10 1.439(12) .
C9 C14 1.442(12) .
C10 C11 1.358(13) .
C10 H10 0.9500 .
C11 C12 1.412(13) .
C11 H11 0.9500 .
C12 C13 1.362(13) .
C12 H12 0.9500 .
C13 C14 1.425(12) .
C13 H13 0.9500 .
C14 C8 1.393(12) 3_665
